data_7215275
loop_
_publ_author_name
'Kagomiya, Isao'
'Jimbo, Keigo'
'Kakimoto, Ken-ichi'
'Nakayama, Masanobu'
'Masson, Olivier'

_publ_section_title
;
 Oxygen vacancy formation and the ion migration mechanism in layered
 perovskite (Sr,La)3Fe2O(7-\d).
;
_journal_issue 22
_journal_name_full 'Physical chemistry chemical physics : PCCP'
_journal_page_first 10875
_journal_page_last 10882
_journal_paper_doi 10.1039/c4cp00736k
_journal_volume 16
_journal_year 2014
_chemical_formula_sum 'Fe2 La0.54 O7 Sr2.46'
_chemical_formula_weight 514.24
_space_group_IT_number 139
_symmetry_cell_setting tetragonal
_symmetry_Int_Tables_number 139
_symmetry_space_group_name_Hall '-I 4 2'
_symmetry_space_group_name_H-M 'I 4/m m m'
_audit_creation_date 2013-12-19
_audit_creation_method 'Converted from *.lst using lst2cif'
_cell_angle_alpha 90.0
_cell_angle_beta 90.0
_cell_angle_gamma 90.0
_cell_formula_units_Z 2
_cell_length_a 3.87762(2)
_cell_length_b 3.87762(2)
_cell_length_c 20.2102(1)
_cell_measurement_temperature 298
_cell_volume 303.879(3)
_diffrn_ambient_temperature 298
_diffrn_radiation_type 'Cu K\a~1~'
_diffrn_radiation_wavelength 1.54059
_exptl_crystal_colour black
_exptl_crystal_density_diffrn 5.620
_pd_proc_ls_pref_orient_corr
;
;
_pd_proc_ls_prof_R_factor 0.025
_pd_proc_ls_prof_wR_expected 0.028
_pd_proc_ls_prof_wR_factor 0.034
_refine_ls_extinction_method none
_refine_ls_goodness_of_fit_all 1.21
_refine_ls_hydrogen_treatment noref
_refine_ls_number_constraints 5
_refine_ls_number_parameters 84
_refine_ls_structure_factor_coef Inet
_cod_data_source_file c4cp00736k7.cif
_cod_data_source_block RIETAN_phase1
_cod_depositor_comments 'Adding full bibliography for 7215274--7215280.cif.'
_cod_database_code 7215275

loop_
_symmetry_equiv_pos_site_id
_symmetry_equiv_pos_as_xyz
1 x,y,z
2 -x,-y,z
3 -y,x,z
4 y,-x,z
5 -x,y,-z
6 x,-y,-z
7 y,x,-z
8 -y,-x,-z
9 -x,-y,-z
10 x,y,-z
11 y,-x,-z
12 -y,x,-z
13 x,-y,z
14 -x,y,z
15 -y,-x,z
16 y,x,z
17 x+1/2,y+1/2,z+1/2
18 -x+1/2,-y+1/2,z+1/2
19 -y+1/2,x+1/2,z+1/2
20 y+1/2,-x+1/2,z+1/2
21 -x+1/2,y+1/2,-z+1/2
22 x+1/2,-y+1/2,-z+1/2
23 y+1/2,x+1/2,-z+1/2
24 -y+1/2,-x+1/2,-z+1/2
25 -x+1/2,-y+1/2,-z+1/2
26 x+1/2,y+1/2,-z+1/2
27 y+1/2,-x+1/2,-z+1/2
28 -y+1/2,x+1/2,-z+1/2
29 x+1/2,-y+1/2,z+1/2
30 -x+1/2,y+1/2,z+1/2
31 -y+1/2,-x+1/2,z+1/2
32 y+1/2,x+1/2,z+1/2

loop_
_atom_site_label
_atom_site_symmetry_multiplicity
_atom_site_occupancy
_atom_site_fract_x
_atom_site_fract_y
_atom_site_fract_z
_atom_site_thermal_displace_type
_atom_site_U_iso_or_equiv
_atom_site_type_symbol
Sr1 4 0.91(1) 0.0 0.0 0.1833(1) Uiso 0.0066(2) Sr2+
La1 4 0.09(1) 0.0 0.0 0.1833(1) Uiso 0.0066(2) La3+
Sr2 2 0.64(1) 0.0 0.0 0.0 Uiso 0.007(4) Sr2+
La2 2 0.36(1) 0.0 0.0 0.0 Uiso 0.007(4) La3+
Fe 4 1.0 0.0 0.0 0.4003(1) Uiso 0.0021(3) Fe3+
O1 2 1.0 0.0 0.0 0.5 Uiso 0.009(1) O
O2 4 1.0 0.0 0.0 0.3065(3) Uiso 0.003(3) O
O3 8 1.0 0.0 0.5 0.0927(3) Uiso 0.035(5) O

loop_
_geom_angle_atom_site_label_1
_geom_angle_atom_site_label_2
_geom_angle_atom_site_label_3
_geom_angle_site_symmetry_1
_geom_angle_site_symmetry_3
_geom_angle
O2 Sr1 O3 . . 133.4(1)
O3 Sr1 O3 . 2 93.2(2)
O2 Fe O3 . 25 94.2(2)
O3 Fe O3 25 28 89.69(3)
O2 Fe O1 . . 180(0)
O3 Fe O1 28 . 85.8(2)

loop_
_geom_bond_atom_site_label_1
_geom_bond_atom_site_label_2
_geom_bond_site_symmetry_2
_geom_bond_distance
Sr1 O3 . 2.668(4)
Sr1 O2 . 2.4894(6)
Sr2 O3 . 2.696(4)
Fe O2 . 1.896(6)
Fe O3 25 1.9440(5)
Fe O1 . 2.0144(18)
